data_4106017
loop_
_publ_author_name
'Tardito, Saverio'
'Bassanetti, Irene'
'Bignardi, Chiara'
'Elviri, Lisa'
'Tegoni, Matteo'
'Mucchino, Claudio'
'Bussolati, Ovidio'
'Franchi-Gazzola, Renata'
'Marchi\`o, Luciano'

_publ_section_title
;
 Copper Binding Agents Acting as Copper Ionophores Lead to Caspase
 Inhibition and Paraptotic Cell Death in Human Cancer Cells
;
_journal_coden_ASTM JACSAT
_journal_issue 16
_journal_name_full 'Journal of the American Chemical Society'
_journal_page_first 6235
_journal_page_last 6242
_journal_paper_doi 10.1021/ja109413c
_journal_volume 133
_journal_year 2011
_chemical_formula_moiety 'C46 H48 Cl3 Cu2 N8 S2 1+, Cl 1-, 1.25(O H2)'
_chemical_formula_sum 'C46 H50.5 Cl4 Cu2 N8 O1.25 S2'
_chemical_formula_weight 1068.44
_space_group_IT_number 2
_symmetry_cell_setting triclinic
_symmetry_space_group_name_Hall '-P 1'
_symmetry_space_group_name_H-M 'P -1'
_atom_sites_solution_hydrogens geom
_atom_sites_solution_primary direct
_atom_sites_solution_secondary difmap
_audit_creation_method SHELXL-97
_cell_angle_alpha 107.320(7)
_cell_angle_beta 93.791(7)
_cell_angle_gamma 98.286(7)
_cell_formula_units_Z 2
_cell_length_a 8.990(4)
_cell_length_b 17.036(7)
_cell_length_c 17.751(8)
_cell_measurement_reflns_used 8695
_cell_measurement_temperature 293(2)
_cell_measurement_theta_max 24.76
_cell_measurement_theta_min 2.10
_cell_volume 2551.1(19)
_computing_cell_refinement Saint
_computing_data_collection Smart
_computing_data_reduction Saint
_computing_structure_refinement 'SHELXL-97 (Sheldrick, 1997)'
_computing_structure_solution Sir2004
_diffrn_ambient_temperature 293(2)
_diffrn_measured_fraction_theta_full 0.984
_diffrn_measured_fraction_theta_max 0.984
_diffrn_measurement_device_type 'Bruker Smart APEXII CCD'
_diffrn_measurement_method 'theta & omega scan'
_diffrn_radiation_monochromator graphite
_diffrn_radiation_source 'fine-focus sealed tube'
_diffrn_radiation_type MoK\a
_diffrn_radiation_wavelength 0.71073
_diffrn_reflns_av_R_equivalents 0.1420
_diffrn_reflns_av_sigmaI/netI 0.1636
_diffrn_reflns_limit_h_max 10
_diffrn_reflns_limit_h_min -10
_diffrn_reflns_limit_k_max 19
_diffrn_reflns_limit_k_min -19
_diffrn_reflns_limit_l_max 20
_diffrn_reflns_limit_l_min -20
_diffrn_reflns_number 26216
_diffrn_reflns_theta_full 24.76
_diffrn_reflns_theta_max 24.76
_diffrn_reflns_theta_min 2.01
_diffrn_standards_decay_% none
_exptl_absorpt_coefficient_mu 1.168
_exptl_absorpt_correction_T_max 1.000
_exptl_absorpt_correction_T_min 0.595
_exptl_absorpt_correction_type multi-scan
_exptl_absorpt_process_details SADABS
_exptl_crystal_colour green
_exptl_crystal_density_diffrn 1.391
_exptl_crystal_description block
_exptl_crystal_F_000 1101
_exptl_crystal_size_max 0.18
_exptl_crystal_size_mid 0.15
_exptl_crystal_size_min 0.06
_refine_diff_density_max 1.383
_refine_diff_density_min -0.865
_refine_diff_density_rms 0.164
_refine_ls_extinction_method none
_refine_ls_goodness_of_fit_ref 1.001
_refine_ls_hydrogen_treatment mixed
_refine_ls_matrix_type full
_refine_ls_number_parameters 584
_refine_ls_number_reflns 8602
_refine_ls_number_restraints 0
_refine_ls_restrained_S_all 1.001
_refine_ls_R_factor_all 0.1845
_refine_ls_R_factor_gt 0.1056
_refine_ls_shift/su_max 0.000
_refine_ls_shift/su_mean 0.000
_refine_ls_structure_factor_coef Fsqd
_refine_ls_weighting_details 'calc w=1/[\s^2^(Fo^2^)+(0.1880P)^2^+0.0000P] where P=(Fo^2^+2Fc^2^)/3'
_refine_ls_weighting_scheme calc
_refine_ls_wR_factor_gt 0.2762
_refine_ls_wR_factor_ref 0.3319
_reflns_number_gt 4273
_reflns_number_total 8602
_reflns_threshold_expression >2sigma(I)
_cod_data_source_file ja109413c_si_013.cif
_cod_data_source_block pp20me
_cod_depositor_comments
;
 Updated bibliographic information.

 Antanas Vaitkus,
 2019-10-11
;
_cod_original_formula_sum 'C46 H50.50 Cl4 Cu2 N8 O1.25 S2'
_cod_database_code 4106017

loop_
_symmetry_equiv_pos_as_xyz
'x, y, z'
'-x, -y, -z'

loop_
_atom_site_label
_atom_site_type_symbol
_atom_site_fract_x
_atom_site_fract_y
_atom_site_fract_z
_atom_site_U_iso_or_equiv
_atom_site_adp_type
_atom_site_occupancy
_atom_site_symmetry_multiplicity
_atom_site_calc_flag
_atom_site_refinement_flags
_atom_site_disorder_assembly
_atom_site_disorder_group
Cu1 Cu 0.93916(14) 0.19657(8) 0.27081(8) 0.0452(4) Uani 1 1 d . . .
Cu2 Cu 0.97337(14) 0.01866(8) 0.25861(8) 0.0451(4) Uani 1 1 d . . .
Cl1 Cl 0.8835(3) 0.12059(18) 0.35956(17) 0.0557(8) Uani 1 1 d . . .
Cl2 Cl 1.1668(3) 0.15265(17) 0.26767(17) 0.0532(7) Uani 1 1 d . . .
Cl3 Cl 0.8313(3) 0.05094(18) 0.16389(17) 0.0556(8) Uani 1 1 d . . .
S13 S 0.7681(4) 0.4231(2) 0.4737(2) 0.0744(10) Uani 1 1 d . . .
S16 S 0.7010(4) -0.2280(3) 0.0994(2) 0.0923(14) Uani 1 1 d . . .
N22 N 0.7535(9) 0.2482(5) 0.2902(5) 0.047(2) Uani 1 1 d . . .
N21 N 1.0064(10) 0.2791(6) 0.2117(5) 0.048(2) Uani 1 1 d . . .
N11 N 0.9944(9) 0.3612(5) 0.2451(5) 0.045(2) Uani 1 1 d . . .
N25 N 1.0624(10) -0.0269(5) 0.3422(5) 0.043(2) Uani 1 1 d . . .
N24 N 1.0237(10) -0.0802(5) 0.1774(5) 0.046(2) Uani 1 1 d . . .
N14 N 1.0002(10) -0.1555(5) 0.1935(5) 0.046(2) Uani 1 1 d . . .
N15 N 1.0178(10) -0.1098(6) 0.3315(5) 0.048(2) Uani 1 1 d . . .
N12 N 0.7656(9) 0.3306(5) 0.2946(5) 0.044(2) Uani 1 1 d . . .
C13 C 0.9163(13) 0.3815(6) 0.3130(6) 0.046(3) Uani 1 1 d . . .
H13 H 0.9030 0.4398 0.3239 0.056 Uiso 1 1 calc R . .
C16 C 0.9223(12) -0.1624(6) 0.2595(6) 0.047(3) Uani 1 1 d . . .
H16 H 0.9102 -0.2205 0.2596 0.056 Uiso 1 1 calc R . .
C15 C 1.1518(13) 0.0034(7) 0.4097(7) 0.053(3) Uani 1 1 d . . .
C24 C 1.1381(13) -0.1705(7) 0.0943(7) 0.053(3) Uani 1 1 d . . .
H24 H 1.1932 -0.1934 0.0532 0.063 Uiso 1 1 calc R . .
C31 C 1.0605(13) 0.4086(7) 0.2056(7) 0.054(3) Uani 1 1 d . . .
C26 C 0.7638(12) -0.1362(7) 0.2588(6) 0.046(3) Uani 1 1 d . . .
C33 C 1.1485(13) 0.3584(7) 0.3830(7) 0.060(3) Uani 1 1 d . . .
H33 H 1.1907 0.3529 0.3356 0.071 Uiso 1 1 calc R . .
C34 C 1.0719(13) -0.2114(7) 0.1429(7) 0.057(3) Uani 1 1 d . . .
C22 C 0.5240(13) 0.2813(7) 0.2722(8) 0.059(3) Uani 1 1 d . . .
H22 H 0.4195 0.2763 0.2632 0.071 Uiso 1 1 calc R . .
C11 C 1.0789(12) 0.2774(7) 0.1503(7) 0.054(3) Uani 1 1 d . . .
C14 C 1.1092(13) -0.0905(7) 0.1166(7) 0.055(3) Uani 1 1 d . . .
C23 C 1.0070(12) 0.3754(6) 0.3883(7) 0.049(3) Uani 1 1 d . . .
C36 C 0.7193(12) -0.0901(7) 0.3300(7) 0.049(3) Uani 1 1 d . . .
H36 H 0.7887 -0.0722 0.3754 0.059 Uiso 1 1 calc R . .
C12 C 0.6057(11) 0.2167(7) 0.2777(7) 0.051(3) Uani 1 1 d . . .
C32 C 0.6288(12) 0.3519(7) 0.2827(7) 0.051(3) Uani 1 1 d . . .
C73 C 0.9477(13) 0.3888(7) 0.4598(8) 0.055(3) Uani 1 1 d . . .
C35 C 1.0710(15) -0.1321(8) 0.3928(7) 0.062(3) Uani 1 1 d . . .
C56 C 0.4771(14) -0.0958(8) 0.2704(8) 0.070(4) Uani 1 1 d . . .
H56 H 0.3821 -0.0803 0.2735 0.084 Uiso 1 1 calc R . .
C41 C 1.1164(15) 0.1971(8) 0.0933(8) 0.070(4) Uani 1 1 d . . .
H41A H 1.2201 0.1933 0.1060 0.105 Uiso 1 1 calc R . .
H41B H 1.1009 0.1982 0.0396 0.105 Uiso 1 1 calc R . .
H41C H 1.0516 0.1496 0.0988 0.105 Uiso 1 1 calc R . .
C83 C 0.6798(13) 0.3609(8) 0.5279(7) 0.056(3) Uani 1 1 d . . .
C42 C 0.5432(13) 0.1281(7) 0.2668(8) 0.065(3) Uani 1 1 d . . .
H42A H 0.6243 0.0990 0.2740 0.098 Uiso 1 1 calc R . .
H42B H 0.4910 0.1027 0.2142 0.098 Uiso 1 1 calc R . .
H42C H 0.4740 0.1252 0.3052 0.098 Uiso 1 1 calc R . .
C52 C 0.6046(14) 0.4368(8) 0.2847(9) 0.078(4) Uani 1 1 d . . .
H52A H 0.6586 0.4770 0.3322 0.118 Uiso 1 1 calc R . .
H52B H 0.4986 0.4393 0.2840 0.118 Uiso 1 1 calc R . .
H52C H 0.6410 0.4490 0.2391 0.118 Uiso 1 1 calc R . .
C66 C 0.5120(14) -0.1452(10) 0.1981(8) 0.082(4) Uani 1 1 d . . .
H66 H 0.4384 -0.1650 0.1544 0.099 Uiso 1 1 calc R . .
C25 C 1.1569(16) -0.0619(9) 0.4437(8) 0.074(4) Uani 1 1 d . . .
H25 H 1.2096 -0.0575 0.4921 0.089 Uiso 1 1 calc R . .
C44 C 1.1568(16) -0.0219(8) 0.0830(8) 0.072(4) Uani 1 1 d . . .
H44A H 1.0747 -0.0180 0.0476 0.108 Uiso 1 1 calc R . .
H44B H 1.2423 -0.0333 0.0544 0.108 Uiso 1 1 calc R . .
H44C H 1.1842 0.0299 0.1253 0.108 Uiso 1 1 calc R . .
C86 C 0.5624(13) -0.2148(9) 0.0300(7) 0.061(3) Uani 1 1 d . . .
C76 C 0.6536(14) -0.1647(7) 0.1907(7) 0.059(3) Uani 1 1 d . . .
C21 C 1.1188(15) 0.3586(8) 0.1454(8) 0.065(3) Uani 1 1 d . . .
H21 H 1.1742 0.3744 0.1083 0.078 Uiso 1 1 calc R . .
C126 C 0.3505(16) -0.2770(11) -0.0716(9) 0.088(5) Uani 1 1 d . . .
H126 H 0.2789 -0.3223 -0.1021 0.105 Uiso 1 1 calc R . .
C136 C 0.4550(16) -0.2843(10) -0.0140(8) 0.078(4) Uani 1 1 d . . .
H136 H 0.4539 -0.3352 -0.0046 0.094 Uiso 1 1 calc R . .
C63 C 1.0296(16) 0.3809(7) 0.5246(8) 0.065(3) Uani 1 1 d . . .
H63 H 0.9872 0.3879 0.5721 0.077 Uiso 1 1 calc R . .
C53 C 1.1738(17) 0.3625(8) 0.5200(8) 0.075(4) Uani 1 1 d . . .
H53 H 1.2298 0.3596 0.5647 0.090 Uiso 1 1 calc R . .
C54 C 1.0699(18) -0.2968(8) 0.1470(9) 0.090(5) Uani 1 1 d . . .
H54A H 1.1591 -0.2981 0.1792 0.135 Uiso 1 1 calc R . .
H54B H 1.0677 -0.3346 0.0945 0.135 Uiso 1 1 calc R . .
H54C H 0.9818 -0.3132 0.1701 0.135 Uiso 1 1 calc R . .
C46 C 0.5779(14) -0.0703(8) 0.3356(7) 0.064(3) Uani 1 1 d . . .
H46 H 0.5516 -0.0395 0.3841 0.077 Uiso 1 1 calc R . .
C93 C 0.6223(15) 0.4018(10) 0.5943(8) 0.076(4) Uani 1 1 d . . .
H93 H 0.6351 0.4598 0.6117 0.091 Uiso 1 1 calc R . .
C43 C 1.2346(14) 0.3487(7) 0.4495(8) 0.064(3) Uani 1 1 d . . .
H43 H 1.3296 0.3335 0.4449 0.077 Uiso 1 1 calc R . .
C113 C 0.5279(19) 0.2679(14) 0.6093(17) 0.138(9) Uani 1 1 d . . .
H113 H 0.4749 0.2371 0.6373 0.165 Uiso 1 1 calc R . .
C45 C 1.2259(15) 0.0922(8) 0.4431(8) 0.073(4) Uani 1 1 d . . .
H45A H 1.2288 0.1176 0.4015 0.110 Uiso 1 1 calc R . .
H45B H 1.3272 0.0953 0.4659 0.110 Uiso 1 1 calc R . .
H45C H 1.1695 0.1213 0.4833 0.110 Uiso 1 1 calc R . .
C96 C 0.5639(16) -0.1408(10) 0.0171(8) 0.074(4) Uani 1 1 d . . .
H96 H 0.6374 -0.0955 0.0455 0.089 Uiso 1 1 calc R . .
C51 C 1.0657(18) 0.5009(8) 0.2295(10) 0.090(5) Uani 1 1 d . . .
H51A H 0.9855 0.5132 0.1987 0.135 Uiso 1 1 calc R . .
H51B H 1.1613 0.5274 0.2203 0.135 Uiso 1 1 calc R . .
H51C H 1.0534 0.5213 0.2849 0.135 Uiso 1 1 calc R . .
C55 C 1.0362(18) -0.2155(8) 0.3986(9) 0.087(5) Uani 1 1 d . . .
H55A H 0.9310 -0.2375 0.3809 0.131 Uiso 1 1 calc R . .
H55B H 1.0578 -0.2138 0.4528 0.131 Uiso 1 1 calc R . .
H55C H 1.0969 -0.2507 0.3659 0.131 Uiso 1 1 calc R . .
C103 C 0.546(2) 0.3565(15) 0.6342(12) 0.126(7) Uani 1 1 d . . .
H103 H 0.5048 0.3837 0.6793 0.152 Uiso 1 1 calc R . .
C133 C 0.6571(16) 0.2771(9) 0.5007(9) 0.077(4) Uani 1 1 d . . .
H133 H 0.6876 0.2510 0.4517 0.092 Uiso 1 1 calc R . .
C123 C 0.5906(19) 0.2292(11) 0.5427(13) 0.105(6) Uani 1 1 d . . .
H123 H 0.5879 0.1718 0.5267 0.126 Uiso 1 1 calc R . .
C116 C 0.3581(19) -0.2007(13) -0.0812(9) 0.085(5) Uani 1 1 d . . .
H116 H 0.2901 -0.1951 -0.1203 0.102 Uiso 1 1 calc R . .
C106 C 0.458(2) -0.1316(11) -0.0376(10) 0.092(5) Uani 1 1 d . . .
H106 H 0.4550 -0.0799 -0.0447 0.110 Uiso 1 1 calc R . .
Cl4 Cl 0.7588(5) -0.3691(3) 0.2425(3) 0.0610(17) Uani 0.623(7) 1 d P A 1
O1S O 0.811(2) -0.5150(11) 0.0606(10) 0.108(6) Uiso 0.623(7) 1 d P A 1
O2S O 0.405(3) -0.4297(13) 0.1364(13) 0.136(7) Uiso 0.623(7) 1 d P A 1
Cl5 Cl 0.6321(7) -0.4464(4) 0.1002(4) 0.040(2) Uani 0.377(7) 1 d P A 2

loop_
_atom_site_aniso_label
_atom_site_aniso_U_11
_atom_site_aniso_U_22
_atom_site_aniso_U_33
_atom_site_aniso_U_23
_atom_site_aniso_U_13
_atom_site_aniso_U_12
Cu1 0.0273(7) 0.0538(8) 0.0596(9) 0.0224(7) 0.0100(6) 0.0111(6)
Cu2 0.0361(8) 0.0525(8) 0.0500(8) 0.0181(6) 0.0052(6) 0.0138(6)
Cl1 0.0519(18) 0.0625(18) 0.0607(18) 0.0244(14) 0.0173(14) 0.0192(14)
Cl2 0.0284(14) 0.0638(18) 0.0732(19) 0.0270(15) 0.0103(13) 0.0128(12)
Cl3 0.0475(17) 0.0645(18) 0.0578(17) 0.0207(14) -0.0006(13) 0.0182(14)
S13 0.078(2) 0.085(2) 0.081(2) 0.038(2) 0.037(2) 0.041(2)
S16 0.058(2) 0.139(3) 0.059(2) -0.012(2) -0.0116(17) 0.050(2)
N22 0.032(5) 0.055(6) 0.063(6) 0.026(5) 0.017(4) 0.015(4)
N21 0.031(5) 0.064(6) 0.051(5) 0.016(5) 0.012(4) 0.010(4)
N11 0.033(5) 0.054(6) 0.055(6) 0.025(5) 0.012(4) 0.010(4)
N25 0.043(5) 0.051(6) 0.038(5) 0.017(4) -0.004(4) 0.009(4)
N24 0.042(5) 0.054(6) 0.045(5) 0.017(4) 0.008(4) 0.013(4)
N14 0.040(5) 0.052(6) 0.043(5) 0.009(4) 0.000(4) 0.015(4)
N15 0.042(5) 0.059(6) 0.046(5) 0.023(5) -0.004(4) 0.009(4)
N12 0.026(5) 0.051(5) 0.060(6) 0.022(4) 0.002(4) 0.013(4)
C13 0.053(7) 0.028(5) 0.061(7) 0.016(5) 0.017(6) 0.007(5)
C16 0.038(6) 0.042(6) 0.056(7) 0.015(5) -0.003(5) 0.002(5)
C15 0.046(7) 0.067(8) 0.051(7) 0.020(6) 0.001(6) 0.020(6)
C24 0.046(7) 0.062(7) 0.057(7) 0.021(6) 0.024(6) 0.018(6)
C31 0.039(7) 0.061(8) 0.066(8) 0.028(6) 0.012(6) 0.005(6)
C26 0.033(6) 0.056(7) 0.049(7) 0.015(5) 0.005(5) 0.011(5)
C33 0.045(7) 0.056(7) 0.072(8) 0.013(6) 0.012(6) 0.005(6)
C34 0.035(6) 0.061(8) 0.063(8) -0.002(6) -0.011(6) 0.019(6)
C22 0.030(6) 0.061(7) 0.094(9) 0.033(7) 0.015(6) 0.014(6)
C11 0.030(6) 0.072(8) 0.061(8) 0.023(6) 0.007(6) 0.015(5)
C14 0.052(7) 0.058(7) 0.056(7) 0.019(6) 0.011(6) 0.015(6)
C23 0.036(6) 0.042(6) 0.063(8) 0.009(5) 0.002(6) 0.002(5)
C36 0.037(6) 0.060(7) 0.050(7) 0.018(6) 0.005(5) 0.007(5)
C12 0.023(6) 0.063(7) 0.064(7) 0.015(6) 0.007(5) 0.008(5)
C32 0.039(7) 0.063(7) 0.058(7) 0.022(6) 0.009(5) 0.022(6)
C73 0.044(7) 0.046(6) 0.074(8) 0.016(6) 0.013(6) 0.011(5)
C35 0.067(9) 0.062(8) 0.067(8) 0.032(7) 0.002(7) 0.022(7)
C56 0.034(7) 0.101(10) 0.078(9) 0.025(8) 0.018(7) 0.021(7)
C41 0.064(9) 0.076(9) 0.071(8) 0.016(7) 0.027(7) 0.023(7)
C83 0.044(7) 0.065(8) 0.050(7) 0.011(6) 0.003(6) 0.002(6)
C42 0.039(7) 0.064(8) 0.096(10) 0.023(7) 0.015(7) 0.018(6)
C52 0.047(8) 0.073(9) 0.132(12) 0.041(8) 0.026(8) 0.036(7)
C66 0.027(7) 0.138(13) 0.066(9) 0.009(9) 0.002(6) 0.013(7)
C25 0.068(9) 0.088(10) 0.070(9) 0.033(8) -0.017(7) 0.020(8)
C44 0.071(9) 0.078(9) 0.073(9) 0.026(7) 0.028(7) 0.021(7)
C86 0.041(7) 0.087(10) 0.049(7) 0.010(7) 0.004(6) 0.015(7)
C76 0.049(7) 0.063(7) 0.064(8) 0.016(6) -0.006(6) 0.021(6)
C21 0.065(9) 0.071(9) 0.070(9) 0.034(7) 0.023(7) 0.014(7)
C126 0.049(9) 0.107(13) 0.082(11) -0.006(9) 0.001(8) 0.008(8)
C136 0.057(9) 0.108(12) 0.072(9) 0.027(8) 0.003(8) 0.023(8)
C63 0.070(10) 0.066(8) 0.059(8) 0.023(6) 0.009(7) 0.009(7)
C53 0.081(11) 0.080(9) 0.064(9) 0.031(7) -0.011(8) 0.009(8)
C54 0.092(12) 0.074(10) 0.125(13) 0.039(9) 0.041(10) 0.050(9)
C46 0.056(8) 0.082(9) 0.050(7) 0.014(6) 0.006(6) 0.013(7)
C93 0.059(9) 0.092(10) 0.082(10) 0.033(8) 0.018(8) 0.011(7)
C43 0.046(7) 0.063(8) 0.075(9) 0.013(7) -0.016(7) 0.011(6)
C113 0.051(11) 0.134(17) 0.28(3) 0.13(2) 0.023(14) 0.020(11)
C45 0.066(9) 0.071(9) 0.080(9) 0.028(7) -0.009(7) 0.002(7)
C96 0.052(9) 0.091(11) 0.072(9) 0.014(8) 0.015(7) 0.011(7)
C51 0.086(11) 0.066(9) 0.131(14) 0.046(9) 0.035(10) 0.016(8)
C55 0.100(12) 0.073(9) 0.086(10) 0.031(8) -0.022(9) 0.009(8)
C103 0.099(15) 0.18(2) 0.143(17) 0.086(16) 0.069(13) 0.045(14)
C133 0.060(9) 0.071(10) 0.088(10) 0.016(8) 0.006(8) -0.004(7)
C123 0.055(10) 0.091(12) 0.171(18) 0.041(12) 0.018(11) 0.019(9)
C116 0.075(11) 0.130(15) 0.058(9) 0.027(10) 0.018(8) 0.046(11)
C106 0.099(13) 0.100(13) 0.086(11) 0.033(10) 0.031(10) 0.034(11)
Cl4 0.044(3) 0.049(3) 0.102(4) 0.038(3) 0.034(3) 0.007(2)
Cl5 0.028(4) 0.043(4) 0.047(4) 0.019(3) 0.002(3) -0.006(3)

loop_
_atom_type_symbol
_atom_type_description
_atom_type_scat_dispersion_real
_atom_type_scat_dispersion_imag
_atom_type_scat_source
C C 0.0033 0.0016 'International Tables Vol C Tables 4.2.6.8 and 6.1.1.4'
H H 0.0000 0.0000 'International Tables Vol C Tables 4.2.6.8 and 6.1.1.4'
N N 0.0061 0.0033 'International Tables Vol C Tables 4.2.6.8 and 6.1.1.4'
S S 0.1246 0.1234 'International Tables Vol C Tables 4.2.6.8 and 6.1.1.4'
Cl Cl 0.1484 0.1585 'International Tables Vol C Tables 4.2.6.8 and 6.1.1.4'
Cu Cu 0.3201 1.2651 'International Tables Vol C Tables 4.2.6.8 and 6.1.1.4'
O O 0.0106 0.0060 'International Tables Vol C Tables 4.2.6.8 and 6.1.1.4'

loop_
_geom_angle_atom_site_label_1
_geom_angle_atom_site_label_2
_geom_angle_atom_site_label_3
_geom_angle
N22 Cu1 N21 88.2(3)
N22 Cu1 Cl2 170.9(3)
N21 Cu1 Cl2 92.1(3)
N22 Cu1 Cl1 91.3(3)
N21 Cu1 Cl1 169.6(3)
Cl2 Cu1 Cl1 86.81(11)
N22 Cu1 Cl3 102.3(3)
N21 Cu1 Cl3 107.8(3)
Cl2 Cu1 Cl3 86.23(10)
Cl1 Cu1 Cl3 82.43(11)
N22 Cu1 Cu2 127.4(3)
N21 Cu1 Cu2 136.3(2)
Cl2 Cu1 Cu2 56.95(8)
Cl1 Cu1 Cu2 50.28(8)
Cl3 Cu1 Cu2 46.90(7)
N24 Cu2 N25 86.9(3)
N24 Cu2 Cl3 91.3(3)
N25 Cu2 Cl3 168.6(3)
N24 Cu2 Cl1 170.8(3)
N25 Cu2 Cl1 89.9(3)
Cl3 Cu2 Cl1 90.05(11)
N24 Cu2 Cl2 110.1(3)
N25 Cu2 Cl2 104.8(3)
Cl3 Cu2 Cl2 86.46(11)
Cl1 Cu2 Cl2 79.06(10)
N24 Cu2 Cu1 137.4(3)
N25 Cu2 Cu1 129.4(2)
Cl3 Cu2 Cu1 57.37(8)
Cl1 Cu2 Cu1 49.77(8)
Cl2 Cu2 Cu1 46.76(7)
Cu1 Cl1 Cu2 79.95(10)
Cu1 Cl2 Cu2 76.29(9)
Cu2 Cl3 Cu1 75.74(10)
C83 S13 C73 103.5(6)
C76 S16 C86 101.5(5)
C12 N22 N12 106.6(8)
C12 N22 Cu1 133.1(7)
N12 N22 Cu1 117.1(6)
C11 N21 N11 105.1(9)
C11 N21 Cu1 135.8(8)
N11 N21 Cu1 118.5(6)
C31 N11 N21 111.4(9)
C31 N11 C13 131.1(9)
N21 N11 C13 117.5(8)
C15 N25 N15 106.5(8)
C15 N25 Cu2 136.9(8)
N15 N25 Cu2 116.5(6)
C14 N24 N14 106.7(8)
C14 N24 Cu2 134.5(8)
N14 N24 Cu2 116.8(6)
C34 N14 N24 109.4(9)
C34 N14 C16 130.4(10)
N24 N14 C16 119.9(8)
C35 N15 N25 112.0(9)
C35 N15 C16 128.0(10)
N25 N15 C16 120.0(8)
C32 N12 N22 111.8(8)
C32 N12 C13 130.2(9)
N22 N12 C13 117.9(7)
N11 C13 N12 109.1(9)
N11 C13 C23 112.7(9)
N12 C13 C23 113.3(8)
N11 C13 H13 107.2
N12 C13 H13 107.2
C23 C13 H13 107.2
N14 C16 N15 107.3(9)
N14 C16 C26 114.1(9)
N15 C16 C26 109.5(9)
N14 C16 H16 108.6
N15 C16 H16 108.6
C26 C16 H16 108.6
N25 C15 C25 108.1(11)
N25 C15 C45 123.7(10)
C25 C15 C45 128.2(11)
C14 C24 C34 108.6(10)
C14 C24 H24 125.7
C34 C24 H24 125.7
N11 C31 C21 107.4(10)
N11 C31 C51 122.8(11)
C21 C31 C51 129.8(12)
C36 C26 C76 117.3(10)
C36 C26 C16 118.9(9)
C76 C26 C16 123.4(9)
C23 C33 C43 120.6(12)
C23 C33 H33 119.7
C43 C33 H33 119.7
N14 C34 C24 106.3(10)
N14 C34 C54 121.9(12)
C24 C34 C54 131.8(11)
C32 C22 C12 107.1(10)
C32 C22 H22 126.4
C12 C22 H22 126.4
N21 C11 C21 110.3(10)
N21 C11 C41 123.6(11)
C21 C11 C41 126.1(11)
N24 C14 C24 109.0(10)
N24 C14 C44 121.7(10)
C24 C14 C44 129.2(11)
C33 C23 C73 119.8(11)
C33 C23 C13 118.4(11)
C73 C23 C13 121.8(10)
C46 C36 C26 122.5(10)
C46 C36 H36 118.7
C26 C36 H36 118.7
N22 C12 C22 108.2(10)
N22 C12 C42 124.1(9)
C22 C12 C42 127.6(10)
N12 C32 C22 106.1(9)
N12 C32 C52 124.6(11)
C22 C32 C52 129.3(10)
C63 C73 C23 120.2(11)
C63 C73 S13 117.8(10)
C23 C73 S13 121.8(9)
N15 C35 C25 105.7(10)
N15 C35 C55 123.8(12)
C25 C35 C55 130.5(12)
C46 C56 C66 121.3(11)
C46 C56 H56 119.4
C66 C56 H56 119.4
C11 C41 H41A 109.5
C11 C41 H41B 109.5
H41A C41 H41B 109.5
C11 C41 H41C 109.5
H41A C41 H41C 109.5
H41B C41 H41C 109.5
C133 C83 C93 121.3(13)
C133 C83 S13 121.9(10)
C93 C83 S13 116.5(10)
C12 C42 H42A 109.5
C12 C42 H42B 109.5
H42A C42 H42B 109.5
C12 C42 H42C 109.5
H42A C42 H42C 109.5
H42B C42 H42C 109.5
C32 C52 H52A 109.5
C32 C52 H52B 109.5
H52A C52 H52B 109.5
C32 C52 H52C 109.5
H52A C52 H52C 109.5
H52B C52 H52C 109.5
C76 C66 C56 120.5(12)
C76 C66 H66 119.7
C56 C66 H66 119.7
C35 C25 C15 107.6(11)
C35 C25 H25 126.2
C15 C25 H25 126.2
C14 C44 H44A 109.5
C14 C44 H44B 109.5
H44A C44 H44B 109.5
C14 C44 H44C 109.5
H44A C44 H44C 109.5
H44B C44 H44C 109.5
C96 C86 C136 120.3(13)
C96 C86 S16 121.1(11)
C136 C86 S16 118.5(11)
C66 C76 C26 119.1(11)
C66 C76 S16 121.5(10)
C26 C76 S16 119.3(8)
C31 C21 C11 105.7(11)
C31 C21 H21 127.2
C11 C21 H21 127.2
C116 C126 C136 116.6(14)
C116 C126 H126 121.7
C136 C126 H126 121.7
C126 C136 C86 119.9(15)
C126 C136 H136 120.0
C86 C136 H136 120.0
C73 C63 C53 120.7(12)
C73 C63 H63 119.6
C53 C63 H63 119.6
C43 C53 C63 120.0(12)
C43 C53 H53 120.0
C63 C53 H53 120.0
C34 C54 H54A 109.5
C34 C54 H54B 109.5
H54A C54 H54B 109.5
C34 C54 H54C 109.5
H54A C54 H54C 109.5
H54B C54 H54C 109.5
C56 C46 C36 119.1(11)
C56 C46 H46 120.4
C36 C46 H46 120.4
C103 C93 C83 118.2(16)
C103 C93 H93 120.9
C83 C93 H93 120.9
C53 C43 C33 118.5(12)
C53 C43 H43 120.8
C33 C43 H43 120.8
C123 C113 C103 118.0(18)
C123 C113 H113 121.0
C103 C113 H113 121.0
C15 C45 H45A 109.5
C15 C45 H45B 109.5
H45A C45 H45B 109.5
C15 C45 H45C 109.5
H45A C45 H45C 109.5
H45B C45 H45C 109.5
C86 C96 C106 120.7(14)
C86 C96 H96 119.7
C106 C96 H96 119.7
C31 C51 H51A 109.5
C31 C51 H51B 109.5
H51A C51 H51B 109.5
C31 C51 H51C 109.5
H51A C51 H51C 109.5
H51B C51 H51C 109.5
C35 C55 H55A 109.5
C35 C55 H55B 109.5
H55A C55 H55B 109.5
C35 C55 H55C 109.5
H55A C55 H55C 109.5
H55B C55 H55C 109.5
C93 C103 C113 121.7(19)
C93 C103 H103 119.1
C113 C103 H103 119.1
C83 C133 C123 121.9(15)
C83 C133 H133 119.0
C123 C133 H133 119.0
C133 C123 C113 118.3(17)
C133 C123 H123 120.8
C113 C123 H123 120.8
C126 C116 C106 124.6(15)
C126 C116 H116 117.7
C106 C116 H116 117.7
C116 C106 C96 117.7(15)
C116 C106 H106 121.1
C96 C106 H106 121.1

loop_
_geom_bond_atom_site_label_1
_geom_bond_atom_site_label_2
_geom_bond_distance
Cu1 N22 1.999(8)
Cu1 N21 2.040(9)
Cu1 Cl2 2.276(3)
Cu1 Cl1 2.354(3)
Cu1 Cl3 2.638(3)
Cu1 Cu2 3.036(2)
Cu2 N24 1.995(8)
Cu2 N25 2.037(8)
Cu2 Cl3 2.287(3)
Cu2 Cl1 2.371(3)
Cu2 Cl2 2.619(3)
S13 C83 1.774(13)
S13 C73 1.802(12)
S16 C76 1.777(12)
S16 C86 1.779(13)
N22 C12 1.337(13)
N22 N12 1.370(11)
N21 C11 1.301(13)
N21 N11 1.370(11)
N11 C31 1.323(13)
N11 C13 1.414(13)
N25 C15 1.317(13)
N25 N15 1.364(11)
N24 C14 1.350(14)
N24 N14 1.386(11)
N14 C34 1.369(13)
N14 C16 1.429(14)
N15 C35 1.336(13)
N15 C16 1.457(13)
N12 C32 1.352(13)
N12 C13 1.459(13)
C13 C23 1.557(15)
C13 H13 0.9800
C16 C26 1.553(14)
C16 H16 0.9800
C15 C25 1.419(16)
C15 C45 1.486(16)
C24 C14 1.371(15)
C24 C34 1.374(16)
C24 H24 0.9300
C31 C21 1.343(16)
C31 C51 1.494(16)
C26 C36 1.393(14)
C26 C76 1.425(15)
C33 C23 1.348(15)
C33 C43 1.433(16)
C33 H33 0.9300
C34 C54 1.476(16)
C22 C32 1.373(16)
C22 C12 1.430(15)
C22 H22 0.9300
C11 C21 1.409(16)
C11 C41 1.537(16)
C14 C44 1.486(16)
C23 C73 1.379(16)
C36 C46 1.365(16)
C36 H36 0.9300
C12 C42 1.483(16)
C32 C52 1.485(15)
C73 C63 1.375(17)
C35 C25 1.356(18)
C35 C55 1.447(17)
C56 C46 1.341(17)
C56 C66 1.393(17)
C56 H56 0.9300
C41 H41A 0.9600
C41 H41B 0.9600
C41 H41C 0.9600
C83 C133 1.343(17)
C83 C93 1.355(17)
C42 H42A 0.9600
C42 H42B 0.9600
C42 H42C 0.9600
C52 H52A 0.9600
C52 H52B 0.9600
C52 H52C 0.9600
C66 C76 1.366(16)
C66 H66 0.9300
C25 H25 0.9300
C44 H44A 0.9600
C44 H44B 0.9600
C44 H44C 0.9600
C86 C96 1.344(18)
C86 C136 1.401(18)
C21 H21 0.9300
C126 C116 1.35(2)
C126 C136 1.387(19)
C126 H126 0.9300
C136 H136 0.9300
C63 C53 1.379(19)
C63 H63 0.9300
C53 C43 1.367(18)
C53 H53 0.9300
C54 H54A 0.9600
C54 H54B 0.9600
C54 H54C 0.9600
C46 H46 0.9300
C93 C103 1.34(2)
C93 H93 0.9300
C43 H43 0.9300
C113 C123 1.37(3)
C113 C103 1.42(3)
C113 H113 0.9300
C45 H45A 0.9600
C45 H45B 0.9600
C45 H45C 0.9600
C96 C106 1.37(2)
C96 H96 0.9300
C51 H51A 0.9600
C51 H51B 0.9600
C51 H51C 0.9600
C55 H55A 0.9600
C55 H55B 0.9600
C55 H55C 0.9600
C103 H103 0.9300
C133 C123 1.36(2)
C133 H133 0.9300
C123 H123 0.9300
C116 C106 1.36(2)
C116 H116 0.9300
C106 H106 0.9300
